data_7107380
loop_
_publ_author_name
'Thierry Ollevier'
'Baptiste Plancq'

_publ_section_title
;
 Highly efficient Mukaiyama aldol reaction in aqueous conditions using a
 chiral bipyridine iron(II) catalyst
;
_journal_name_full Chem.Commun.
_journal_page_first 2289
_journal_paper_doi 10.1039/c1cc16409k
_journal_volume 48
_journal_year 2012
_chemical_absolute_configuration rmad
_chemical_compound_source 'Synthesized by the authors. See text'
_chemical_formula_moiety '2(C24 H40 Fe N2 O5), C4 H10 O, 4(Cl O4)'
_chemical_formula_sum 'C52 H90 Cl4 Fe2 N4 O27'
_chemical_formula_weight 1456.78
_chemical_name_systematic
;
?
;
_space_group_IT_number 19
_symmetry_cell_setting orthorhombic
_symmetry_space_group_name_Hall 'P 2ac 2ab'
_symmetry_space_group_name_H-M 'P 21 21 21'
_atom_sites_solution_hydrogens geom
_atom_sites_solution_primary direct
_atom_sites_solution_secondary difmap
_audit_creation_method SHELXL-97
_cell_angle_alpha 90
_cell_angle_beta 90
_cell_angle_gamma 90
_cell_formula_units_Z 4
_cell_length_a 10.3018(5)
_cell_length_b 18.0268(8)
_cell_length_c 36.4909(17)
_cell_measurement_reflns_used 6883
_cell_measurement_temperature 150
_cell_measurement_theta_max 44.43
_cell_measurement_theta_min 2.42
_cell_volume 6776.7(5)
_computing_cell_refinement 'SAINT V7.68A(Bruker AXS, 2009)'
_computing_data_collection 'APEX2 (Bruker AXS, 2009)'
_computing_data_reduction 'SAINT V7.68A(Bruker AXS, 2009)'
_computing_molecular_graphics 'SHELXTL v6.12 (Bruker AXS, 2001)'
_computing_publication_material 'UdMX (Maris, 2004)'
_computing_structure_refinement 'SHELXL97 (Sheldrick, 2008)'
_computing_structure_solution 'SHELXS97 (Sheldrick, 2008)'
_diffrn_ambient_temperature 150
_diffrn_detector_area_resol_mean 8.3
_diffrn_measured_fraction_theta_full 0.989
_diffrn_measured_fraction_theta_max 0.989
_diffrn_measurement_device_type 'Bruker Microstar'
_diffrn_measurement_method \w
_diffrn_radiation_monochromator 'Helios optics'
_diffrn_radiation_source 'Rotating Anode'
_diffrn_radiation_type CuK\a
_diffrn_radiation_wavelength 1.54178
_diffrn_reflns_av_R_equivalents 0.110
_diffrn_reflns_av_sigmaI/netI 0.1082
_diffrn_reflns_limit_h_max 12
_diffrn_reflns_limit_h_min -11
_diffrn_reflns_limit_k_max 21
_diffrn_reflns_limit_k_min -21
_diffrn_reflns_limit_l_max 44
_diffrn_reflns_limit_l_min -44
_diffrn_reflns_number 109680
_diffrn_reflns_theta_full 69.59
_diffrn_reflns_theta_max 69.59
_diffrn_reflns_theta_min 2.42
_exptl_absorpt_coefficient_mu 5.583
_exptl_absorpt_correction_T_max 0.8943
_exptl_absorpt_correction_T_min 0.4472
_exptl_absorpt_correction_type multi-scan
_exptl_absorpt_process_details 'Sadabs (Sheldrick, 1996)'
_exptl_crystal_colour ORANGE
_exptl_crystal_density_diffrn 1.428
_exptl_crystal_density_method 'not measured'
_exptl_crystal_description PLATELET
_exptl_crystal_F_000 3064
_exptl_crystal_size_max 0.10
_exptl_crystal_size_mid 0.05
_exptl_crystal_size_min 0.02
_refine_diff_density_max 0.545
_refine_diff_density_min -0.354
_refine_diff_density_rms 0.059
_refine_ls_abs_structure_details 'Friedel Pairs merged'
_refine_ls_abs_structure_Flack 0.017(4)
_refine_ls_extinction_method none
_refine_ls_goodness_of_fit_ref 1.029
_refine_ls_matrix_type full
_refine_ls_number_parameters 829
_refine_ls_number_reflns 12522
_refine_ls_number_restraints 120
_refine_ls_restrained_S_all 1.070
_refine_ls_R_factor_all 0.0984
_refine_ls_R_factor_gt 0.0488
_refine_ls_shift/su_max 0.001
_refine_ls_shift/su_mean 0.000
_refine_ls_structure_factor_coef Fsqd
_refine_ls_weighting_details 'calc w=1/[\s^2^(Fo^2^)+(0.0190P)^2^] where P=(Fo^2^+2Fc^2^)/3'
_refine_ls_weighting_scheme calc
_refine_ls_wR_factor_gt 0.0874
_refine_ls_wR_factor_ref 0.0942
_reflns_number_gt 6846
_reflns_number_total 12522
_reflns_threshold_expression I>2\s(I)
_cod_data_source_file c1cc16409k.txt
_cod_data_source_block olev23
_cod_depositor_comments
;
The following automatic conversions were performed:

'_geom_bond_publ_flag' value 'Y' changed to 'y' according to the
built-in table from CIF Core dictionary named 'cif_core.dic' version
2.4.1 from 2010-06-29 (98 times).

'_geom_angle_publ_flag' value 'Y'
changed to 'y' according to the built-in table from CIF Core
dictionary named 'cif_core.dic' version 2.4.1 from 2010-06-29 (176
times).

'_geom_torsion_publ_flag' value 'Y' changed to 'y' according
to the built-in table from CIF Core dictionary named 'cif_core.dic'
version 2.4.1 from 2010-06-29 (242 times).

Automatic conversion script
Id: cif_fix_values 1715 2011-07-08 13:25:40Z adriana 
;
_cod_original_sg_symbol_H-M P212121
_cod_database_code 7107380

loop_
_symmetry_equiv_pos_as_xyz
'x, y, z'
'-x+1/2, -y, z+1/2'
'-x, y+1/2, -z+1/2'
'x+1/2, -y+1/2, -z'

loop_
_atom_site_label
_atom_site_type_symbol
_atom_site_fract_x
_atom_site_fract_y
_atom_site_fract_z
_atom_site_U_iso_or_equiv
_atom_site_adp_type
_atom_site_occupancy
_atom_site_symmetry_multiplicity
_atom_site_calc_flag
_atom_site_refinement_flags
_atom_site_disorder_assembly
_atom_site_disorder_group
Fe1 Fe 0.48584(7) 0.69875(4) 0.11653(2) 0.0430(2) Uani 1 1 d . . .
O11 O 0.6104(3) 0.6095(2) 0.13735(10) 0.0516(10) Uani 1 1 d D . .
H11 H 0.656(5) 0.628(3) 0.1542(11) 0.077 Uiso 1 1 d D . .
O21 O 0.4508(3) 0.81896(19) 0.11581(9) 0.0457(8) Uani 1 1 d D . .
H21 H 0.488(5) 0.835(3) 0.1346(8) 0.069 Uiso 1 1 d D . .
O31 O 0.3665(3) 0.6975(2) 0.16465(10) 0.0622(10) Uani 1 1 d D . .
H31D H 0.292(2) 0.690(3) 0.1558(14) 0.093 Uiso 1 1 d D . .
H31E H 0.365(4) 0.724(3) 0.1834(10) 0.093 Uiso 1 1 d D . .
O32 O 0.6097(3) 0.70443(19) 0.06846(10) 0.0499(10) Uani 1 1 d . . .
O33 O 0.6782(3) 0.7466(2) 0.13628(11) 0.0552(11) Uani 1 1 d . . .
N11 N 0.4101(4) 0.5912(2) 0.09963(12) 0.0428(11) Uani 1 1 d . . .
C11 C 0.3096(5) 0.5915(3) 0.07587(15) 0.0464(15) Uani 1 1 d . . .
C12 C 0.2761(6) 0.5274(4) 0.05686(16) 0.0565(16) Uani 1 1 d . . .
H12 H 0.2051 0.5278 0.0402 0.068 Uiso 1 1 calc R . .
C13 C 0.3451(6) 0.4642(3) 0.06213(17) 0.0580(16) Uani 1 1 d . . .
H13 H 0.3234 0.4209 0.0486 0.070 Uiso 1 1 calc R . .
C14 C 0.4482(6) 0.4619(3) 0.08724(16) 0.0581(16) Uani 1 1 d . . .
H14 H 0.4950 0.4173 0.0915 0.070 Uiso 1 1 calc R . .
C15 C 0.4797(5) 0.5274(3) 0.10576(14) 0.0484(15) Uani 1 1 d . . .
C16 C 0.5870(5) 0.5323(3) 0.13359(15) 0.0496(15) Uani 1 1 d . . .
H16 H 0.6664 0.5087 0.1230 0.059 Uiso 1 1 calc R . .
C17 C 0.5564(6) 0.4943(3) 0.17085(16) 0.0576(16) Uani 1 1 d . . .
C18 C 0.6559(7) 0.5239(4) 0.19881(18) 0.090(2) Uani 1 1 d . . .
H18A H 0.6560 0.4920 0.2205 0.135 Uiso 1 1 calc R . .
H18B H 0.6323 0.5746 0.2059 0.135 Uiso 1 1 calc R . .
H18C H 0.7425 0.5240 0.1877 0.135 Uiso 1 1 calc R . .
C19 C 0.5725(6) 0.4105(3) 0.16664(17) 0.0719(19) Uani 1 1 d . . .
H19A H 0.6563 0.3998 0.1551 0.108 Uiso 1 1 calc R . .
H19B H 0.5023 0.3909 0.1513 0.108 Uiso 1 1 calc R . .
H19C H 0.5692 0.3870 0.1908 0.108 Uiso 1 1 calc R . .
C20 C 0.4187(6) 0.5119(4) 0.18423(18) 0.077(2) Uani 1 1 d . . .
H20A H 0.3554 0.4877 0.1681 0.115 Uiso 1 1 calc R . .
H20B H 0.4048 0.5657 0.1838 0.115 Uiso 1 1 calc R . .
H20C H 0.4078 0.4935 0.2093 0.115 Uiso 1 1 calc R . .
N21 N 0.3140(4) 0.7221(3) 0.08362(12) 0.0439(12) Uani 1 1 d . . .
C21 C 0.2482(5) 0.6633(3) 0.07026(14) 0.0449(14) Uani 1 1 d . . .
C22 C 0.1300(5) 0.6729(4) 0.05244(15) 0.0542(16) Uani 1 1 d . . .
H22 H 0.0869 0.6320 0.0414 0.065 Uiso 1 1 calc R . .
C23 C 0.0775(6) 0.7416(4) 0.05113(17) 0.0650(18) Uani 1 1 d . . .
H23 H -0.0040 0.7484 0.0394 0.078 Uiso 1 1 calc R . .
C24 C 0.1388(5) 0.8019(3) 0.06622(15) 0.0552(15) Uani 1 1 d . . .
H24 H 0.0993 0.8495 0.0663 0.066 Uiso 1 1 calc R . .
C25 C 0.2617(5) 0.7905(3) 0.08154(14) 0.0473(15) Uani 1 1 d . . .
C26 C 0.3430(5) 0.8527(3) 0.09731(15) 0.0443(14) Uani 1 1 d . . .
H26 H 0.2895 0.8797 0.1159 0.053 Uiso 1 1 calc R . .
C27 C 0.3939(5) 0.9107(3) 0.06871(17) 0.0531(16) Uani 1 1 d . . .
C28 C 0.4629(6) 0.8710(3) 0.03741(15) 0.0616(16) Uani 1 1 d . . .
H28A H 0.3999 0.8415 0.0235 0.092 Uiso 1 1 calc R . .
H28B H 0.5301 0.8382 0.0474 0.092 Uiso 1 1 calc R . .
H28C H 0.5030 0.9077 0.0212 0.092 Uiso 1 1 calc R . .
C29 C 0.2812(5) 0.9563(3) 0.05358(18) 0.070(2) Uani 1 1 d . . .
H29A H 0.2268 0.9249 0.0380 0.105 Uiso 1 1 calc R . .
H29B H 0.3154 0.9978 0.0391 0.105 Uiso 1 1 calc R . .
H29C H 0.2292 0.9756 0.0739 0.105 Uiso 1 1 calc R . .
C30 C 0.4887(5) 0.9615(3) 0.08886(16) 0.0627(17) Uani 1 1 d . . .
H30A H 0.5138 1.0026 0.0728 0.094 Uiso 1 1 calc R . .
H30B H 0.5661 0.9332 0.0958 0.094 Uiso 1 1 calc R . .
H30C H 0.4469 0.9813 0.1109 0.094 Uiso 1 1 calc R . .
C31 C 0.5916(6) 0.6584(3) 0.03674(15) 0.0648(18) Uani 1 1 d . . .
H31A H 0.6482 0.6757 0.0169 0.097 Uiso 1 1 calc R . .
H31B H 0.5008 0.6611 0.0288 0.097 Uiso 1 1 calc R . .
H31C H 0.6133 0.6069 0.0429 0.097 Uiso 1 1 calc R . .
C32 C 0.7438(5) 0.7145(3) 0.07671(16) 0.0577(17) Uani 1 1 d . . .
H32A H 0.7908 0.7307 0.0544 0.069 Uiso 1 1 calc R . .
H32B H 0.7819 0.6670 0.0850 0.069 Uiso 1 1 calc R . .
C33 C 0.7580(6) 0.7713(3) 0.10585(16) 0.0614(17) Uani 1 1 d . . .
H33A H 0.8499 0.7755 0.1135 0.074 Uiso 1 1 calc R . .
H33B H 0.7283 0.8203 0.0969 0.074 Uiso 1 1 calc R . .
C34 C 0.7046(6) 0.7877(4) 0.16834(19) 0.086(2) Uani 1 1 d . . .
H34A H 0.7983 0.7879 0.1729 0.130 Uiso 1 1 calc R . .
H34B H 0.6597 0.7649 0.1892 0.130 Uiso 1 1 calc R . .
H34C H 0.6740 0.8388 0.1652 0.130 Uiso 1 1 calc R . .
Fe4 Fe 0.95367(7) 0.18501(4) 0.11664(2) 0.0421(2) Uani 1 1 d . . .
O41 O 0.9244(3) 0.06363(17) 0.12627(9) 0.0445(9) Uani 1 1 d D . .
H41 H 0.926(6) 0.031(2) 0.1098(10) 0.067 Uiso 1 1 d D . .
O51 O 1.0189(3) 0.27617(19) 0.07821(9) 0.0443(9) Uani 1 1 d D . .
H51 H 1.071(4) 0.268(3) 0.0610(9) 0.066 Uiso 1 1 d D . .
O61 O 1.1538(3) 0.1738(2) 0.12975(10) 0.0563(11) Uani 1 1 d D . .
H61D H 1.192(4) 0.171(3) 0.1501(6) 0.084 Uiso 1 1 d D . .
H61E H 1.190(4) 0.204(2) 0.1155(10) 0.084 Uiso 1 1 d D . .
O62 O 0.7578(3) 0.19130(19) 0.09629(9) 0.0468(9) Uani 1 1 d . . .
O63 O 0.9594(3) 0.12990(17) 0.06138(9) 0.0442(9) Uani 1 1 d . . .
N41 N 0.8850(4) 0.1637(3) 0.17292(12) 0.0494(12) Uani 1 1 d . . .
C41 C 0.8580(5) 0.2237(3) 0.19417(16) 0.0493(15) Uani 1 1 d . . .
C42 C 0.7876(6) 0.2177(4) 0.22593(18) 0.0616(18) Uani 1 1 d . . .
H42 H 0.7713 0.2603 0.2406 0.074 Uiso 1 1 calc R . .
C43 C 0.7405(6) 0.1492(4) 0.23648(17) 0.072(2) Uani 1 1 d . . .
H43 H 0.6922 0.1441 0.2585 0.086 Uiso 1 1 calc R . .
C44 C 0.7644(6) 0.0886(4) 0.21465(17) 0.0610(17) Uani 1 1 d . . .
H44 H 0.7292 0.0414 0.2205 0.073 Uiso 1 1 calc R . .
C45 C 0.8415(5) 0.0982(3) 0.18372(15) 0.0432(14) Uani 1 1 d . . .
C46 C 0.8813(5) 0.0336(3) 0.16005(15) 0.0499(15) Uani 1 1 d . . .
H46 H 0.8024 0.0029 0.1551 0.060 Uiso 1 1 calc R . .
C47 C 0.9869(6) -0.0180(3) 0.17760(16) 0.0579(17) Uani 1 1 d . . .
C48 C 1.0309(6) -0.0761(3) 0.14926(17) 0.0721(19) Uani 1 1 d . . .
H48A H 1.0974 -0.1081 0.1601 0.108 Uiso 1 1 calc R . .
H48B H 1.0668 -0.0509 0.1277 0.108 Uiso 1 1 calc R . .
H48C H 0.9563 -0.1063 0.1418 0.108 Uiso 1 1 calc R . .
C49 C 0.9312(6) -0.0597(3) 0.21108(16) 0.0692(18) Uani 1 1 d . . .
H49A H 0.8433 -0.0772 0.2054 0.104 Uiso 1 1 calc R . .
H49B H 0.9281 -0.0262 0.2322 0.104 Uiso 1 1 calc R . .
H49C H 0.9868 -0.1023 0.2168 0.104 Uiso 1 1 calc R . .
C50 C 1.1068(6) 0.0273(4) 0.1884(2) 0.090(2) Uani 1 1 d . . .
H50A H 1.0819 0.0653 0.2063 0.135 Uiso 1 1 calc R . .
H50B H 1.1432 0.0512 0.1666 0.135 Uiso 1 1 calc R . .
H50C H 1.1720 -0.0056 0.1993 0.135 Uiso 1 1 calc R . .
N51 N 0.9392(4) 0.2942(2) 0.14388(12) 0.0447(11) Uani 1 1 d . . .
C51 C 0.9083(5) 0.2956(3) 0.17981(16) 0.0486(15) Uani 1 1 d . . .
C52 C 0.9205(6) 0.3569(4) 0.20092(17) 0.0633(18) Uani 1 1 d . . .
H52 H 0.8918 0.3567 0.2257 0.076 Uiso 1 1 calc R . .
C53 C 0.9763(7) 0.4204(4) 0.18560(19) 0.072(2) Uani 1 1 d . . .
H53 H 0.9919 0.4631 0.2002 0.086 Uiso 1 1 calc R . .
C54 C 1.0075(6) 0.4200(3) 0.14959(18) 0.0626(17) Uani 1 1 d . . .
H54 H 1.0430 0.4634 0.1387 0.075 Uiso 1 1 calc R . .
C55 C 0.9880(5) 0.3561(3) 0.12812(15) 0.0484(15) Uani 1 1 d . . .
C56 C 1.0158(5) 0.3538(3) 0.08799(15) 0.0516(15) Uani 1 1 d . . .
H56 H 1.1051 0.3742 0.0842 0.062 Uiso 1 1 calc R . .
C57 C 0.9228(5) 0.3972(3) 0.06251(16) 0.0488(15) Uani 1 1 d . . .
C58 C 0.9231(6) 0.4805(3) 0.07168(17) 0.0611(18) Uani 1 1 d . . .
H58A H 0.8822 0.5081 0.0516 0.092 Uiso 1 1 calc R . .
H58B H 1.0127 0.4976 0.0748 0.092 Uiso 1 1 calc R . .
H58C H 0.8744 0.4889 0.0944 0.092 Uiso 1 1 calc R . .
C59 C 0.7833(5) 0.3668(3) 0.06615(16) 0.0566(16) Uani 1 1 d . . .
H59A H 0.7798 0.3162 0.0563 0.085 Uiso 1 1 calc R . .
H59B H 0.7235 0.3986 0.0524 0.085 Uiso 1 1 calc R . .
H59C H 0.7581 0.3662 0.0920 0.085 Uiso 1 1 calc R . .
C60 C 0.9718(6) 0.3881(3) 0.02308(14) 0.0611(17) Uani 1 1 d . . .
H60A H 0.9741 0.3353 0.0167 0.092 Uiso 1 1 calc R . .
H60B H 1.0593 0.4090 0.0210 0.092 Uiso 1 1 calc R . .
H60C H 0.9133 0.4142 0.0063 0.092 Uiso 1 1 calc R . .
C61 C 0.6474(5) 0.2001(4) 0.11962(16) 0.0711(18) Uani 1 1 d . . .
H61A H 0.5751 0.2207 0.1055 0.107 Uiso 1 1 calc R . .
H61B H 0.6692 0.2338 0.1397 0.107 Uiso 1 1 calc R . .
H61C H 0.6224 0.1517 0.1296 0.107 Uiso 1 1 calc R . .
C62 C 0.7321(5) 0.1477(3) 0.06378(16) 0.0572(16) Uani 1 1 d . . .
H62A H 0.6554 0.1676 0.0507 0.069 Uiso 1 1 calc R . .
H62B H 0.7142 0.0955 0.0706 0.069 Uiso 1 1 calc R . .
C63 C 0.8479(5) 0.1516(3) 0.03993(15) 0.0504(15) Uani 1 1 d . . .
H63A H 0.8375 0.1179 0.0187 0.060 Uiso 1 1 calc R . .
H63B H 0.8594 0.2028 0.0306 0.060 Uiso 1 1 calc R . .
C64 C 1.0722(5) 0.1224(3) 0.03900(16) 0.0603(17) Uani 1 1 d . . .
H64A H 1.0651 0.0772 0.0242 0.090 Uiso 1 1 calc R . .
H64B H 1.1494 0.1192 0.0546 0.090 Uiso 1 1 calc R . .
H64C H 1.0797 0.1656 0.0228 0.090 Uiso 1 1 calc R . .
Cl7 Cl 0.34835(15) 0.56384(8) 0.96169(4) 0.0543(4) Uani 1 1 d . . .
O71 O 0.2442(4) 0.5172(2) 0.97303(11) 0.0649(11) Uani 1 1 d U . .
O72 O 0.4651(4) 0.5437(2) 0.98017(12) 0.0765(12) Uani 1 1 d U . .
O73 O 0.3169(4) 0.6396(2) 0.96959(11) 0.0710(12) Uani 1 1 d U . .
O74 O 0.3666(5) 0.5558(2) 0.92296(11) 0.0826(14) Uani 1 1 d U . .
Cl8 Cl 0.42108(18) 0.87310(10) 0.21649(4) 0.0700(5) Uani 1 1 d . . .
O81 O 0.4367(4) 0.7932(2) 0.21963(11) 0.0797(13) Uani 1 1 d U . .
O82 O 0.5321(5) 0.9066(3) 0.23313(13) 0.0972(15) Uani 1 1 d U . .
O83 O 0.3041(4) 0.8952(3) 0.23407(12) 0.0917(15) Uani 1 1 d U . .
O84 O 0.4187(5) 0.8939(3) 0.17866(11) 0.0975(16) Uani 1 1 d U . .
Cl9 Cl 0.35921(13) 0.25640(8) 0.06099(4) 0.0524(4) Uani 1 1 d . . .
O91 O 0.3651(4) 0.1781(2) 0.06597(13) 0.0842(13) Uani 1 1 d U . .
O92 O 0.4748(3) 0.2832(2) 0.04516(10) 0.0701(12) Uani 1 1 d U . .
O93 O 0.3421(4) 0.2892(2) 0.09710(10) 0.0755(13) Uani 1 1 d U . .
O94 O 0.2498(3) 0.27698(19) 0.03849(10) 0.0554(10) Uani 1 1 d U . .
Cl10 Cl 0.01208(17) 0.64019(10) 0.16519(6) 0.0757(5) Uani 1 1 d . . .
O101 O 0.1221(5) 0.6075(3) 0.15095(19) 0.144(2) Uani 1 1 d U . .
O102 O 0.0379(8) 0.7152(3) 0.1650(2) 0.188(3) Uani 1 1 d U . .
O103 O 0.0019(7) 0.6109(4) 0.20065(16) 0.153(2) Uani 1 1 d U . .
O104 O -0.0980(4) 0.6221(3) 0.14418(15) 0.0989(16) Uani 1 1 d U . .
C1 C 0.4363(13) 0.0867(6) 0.1817(4) 0.1286(19) Uiso 0.655(5) 1 d PD A -1
H1A H 0.3816 0.0518 0.1954 0.193 Uiso 0.655(5) 1 calc PR A -1
H1B H 0.5277 0.0731 0.1849 0.193 Uiso 0.655(5) 1 calc PR A -1
H1C H 0.4136 0.0849 0.1557 0.193 Uiso 0.655(5) 1 calc PR A -1
C2 C 0.4145(10) 0.1646(6) 0.1962(4) 0.1286(19) Uiso 0.655(5) 1 d PD A -1
H2A H 0.4365 0.1655 0.2226 0.154 Uiso 0.655(5) 1 calc PR A -1
H2B H 0.4749 0.1987 0.1835 0.154 Uiso 0.655(5) 1 calc PR A -1
O3 O 0.2823(8) 0.1925(5) 0.1917(2) 0.1286(19) Uiso 0.655(5) 1 d PD A -1
C4 C 0.2520(12) 0.2649(5) 0.2100(3) 0.1286(19) Uiso 0.655(5) 1 d PD A -1
H4A H 0.2098 0.3004 0.1931 0.154 Uiso 0.655(5) 1 calc PR A -1
H4B H 0.3302 0.2879 0.2209 0.154 Uiso 0.655(5) 1 calc PR A -1
C5 C 0.1576(12) 0.2362(7) 0.2394(3) 0.1286(19) Uiso 0.655(5) 1 d PD A -1
H5A H 0.1065 0.1951 0.2294 0.193 Uiso 0.655(5) 1 calc PR A -1
H5B H 0.0993 0.2764 0.2469 0.193 Uiso 0.655(5) 1 calc PR A -1
H5C H 0.2069 0.2189 0.2607 0.193 Uiso 0.655(5) 1 calc PR A -1
C6 C 0.399(3) 0.1449(10) 0.1818(8) 0.1286(19) Uiso 0.345(5) 1 d PD A -2
H6A H 0.3057 0.1364 0.1785 0.193 Uiso 0.345(5) 1 calc PR A -2
H6B H 0.4349 0.1066 0.1979 0.193 Uiso 0.345(5) 1 calc PR A -2
H6C H 0.4424 0.1427 0.1579 0.193 Uiso 0.345(5) 1 calc PR A -2
C7 C 0.4208(16) 0.2221(10) 0.1990(7) 0.1286(19) Uiso 0.345(5) 1 d PD A -2
H7A H 0.4305 0.2153 0.2258 0.154 Uiso 0.345(5) 1 calc PR A -2
H7B H 0.5045 0.2415 0.1898 0.154 Uiso 0.345(5) 1 calc PR A -2
O8 O 0.3201(15) 0.2805(7) 0.1929(4) 0.1286(19) Uiso 0.345(5) 1 d PD A -2
C9 C 0.1929(14) 0.2453(13) 0.2027(6) 0.1286(19) Uiso 0.345(5) 1 d PD A -2
H9A H 0.1573 0.2159 0.1821 0.154 Uiso 0.345(5) 1 calc PR A -2
H9B H 0.1281 0.2828 0.2104 0.154 Uiso 0.345(5) 1 calc PR A -2
C10 C 0.235(2) 0.1955(13) 0.2349(6) 0.1286(19) Uiso 0.345(5) 1 d PD A -2
H10A H 0.3020 0.2207 0.2492 0.193 Uiso 0.345(5) 1 calc PR A -2
H10B H 0.2692 0.1486 0.2254 0.193 Uiso 0.345(5) 1 calc PR A -2
H10C H 0.1596 0.1854 0.2506 0.193 Uiso 0.345(5) 1 calc PR A -2

loop_
_atom_site_aniso_label
_atom_site_aniso_U_11
_atom_site_aniso_U_22
_atom_site_aniso_U_33
_atom_site_aniso_U_23
_atom_site_aniso_U_13
_atom_site_aniso_U_12
Fe1 0.0425(5) 0.0436(5) 0.0428(5) 0.0020(5) -0.0024(4) -0.0019(4)
O11 0.062(3) 0.038(3) 0.055(3) 0.001(2) -0.011(2) -0.0068(19)
O21 0.043(2) 0.045(2) 0.050(2) -0.001(2) -0.006(2) -0.0027(19)
O31 0.075(3) 0.064(3) 0.048(3) 0.003(2) 0.003(2) -0.003(2)
O32 0.041(2) 0.054(3) 0.054(3) 0.004(2) 0.0019(18) -0.0034(18)
O33 0.054(3) 0.053(3) 0.058(3) -0.007(2) -0.016(2) 0.001(2)
N11 0.041(3) 0.044(3) 0.044(3) 0.004(2) 0.006(2) 0.001(2)
C11 0.042(3) 0.049(4) 0.047(4) 0.003(3) -0.005(3) -0.014(3)
C12 0.055(4) 0.071(5) 0.043(4) 0.000(4) 0.001(3) -0.012(4)
C13 0.065(4) 0.049(4) 0.060(4) -0.010(3) 0.002(4) -0.012(4)
C14 0.064(4) 0.057(4) 0.054(4) 0.000(3) 0.006(4) -0.001(3)
C15 0.048(4) 0.058(4) 0.040(4) -0.005(3) 0.007(3) -0.004(3)
C16 0.053(4) 0.045(4) 0.050(4) -0.001(3) 0.006(3) -0.001(3)
C17 0.073(4) 0.052(4) 0.047(4) 0.010(3) -0.002(4) 0.013(3)
C18 0.127(6) 0.078(5) 0.065(5) 0.016(4) -0.037(5) -0.015(5)
C19 0.088(5) 0.058(5) 0.070(4) 0.015(4) 0.016(4) 0.009(4)
C20 0.083(5) 0.077(5) 0.071(5) 0.032(4) 0.017(4) 0.003(4)
N21 0.036(3) 0.051(3) 0.045(3) 0.004(2) 0.002(2) -0.001(2)
C21 0.042(3) 0.059(4) 0.034(3) 0.007(3) 0.004(3) -0.010(3)
C22 0.042(4) 0.070(5) 0.051(4) 0.013(3) -0.007(3) -0.018(3)
C23 0.038(4) 0.086(5) 0.071(5) 0.020(4) -0.010(3) -0.013(4)
C24 0.039(3) 0.060(4) 0.067(4) 0.021(4) -0.003(3) 0.005(3)
C25 0.039(3) 0.058(4) 0.045(4) -0.002(3) 0.003(3) 0.004(3)
C26 0.036(3) 0.047(4) 0.050(4) -0.004(3) 0.006(3) 0.006(3)
C27 0.045(4) 0.055(4) 0.059(4) 0.013(3) 0.008(3) -0.006(3)
C28 0.067(4) 0.066(4) 0.052(4) 0.019(3) 0.009(3) 0.003(3)
C29 0.045(4) 0.069(4) 0.096(5) 0.039(4) 0.015(4) 0.008(3)
C30 0.056(4) 0.056(4) 0.076(5) 0.004(3) 0.005(4) -0.009(3)
C31 0.065(4) 0.088(5) 0.042(4) -0.003(4) -0.001(3) 0.000(3)
C32 0.028(3) 0.074(5) 0.071(4) 0.008(4) 0.001(3) -0.005(3)
C33 0.050(4) 0.072(5) 0.062(4) 0.009(4) 0.002(3) -0.025(3)
C34 0.076(5) 0.091(6) 0.091(5) -0.028(5) -0.018(4) -0.003(4)
Fe4 0.0389(4) 0.0454(5) 0.0421(5) 0.0042(5) -0.0043(4) -0.0005(4)
O41 0.048(2) 0.047(2) 0.039(2) 0.0030(18) 0.0003(19) 0.0016(19)
O51 0.043(2) 0.043(2) 0.046(2) 0.0017(18) -0.0007(17) 0.0016(18)
O61 0.039(2) 0.075(3) 0.055(3) 0.018(2) -0.0073(19) -0.007(2)
O62 0.046(2) 0.046(2) 0.048(2) 0.001(2) -0.0068(19) 0.0030(19)
O63 0.045(2) 0.048(2) 0.040(2) 0.0015(18) 0.001(2) -0.0002(18)
N41 0.054(3) 0.059(4) 0.035(3) 0.004(3) -0.002(2) -0.003(3)
C41 0.050(4) 0.058(4) 0.040(4) -0.003(3) -0.002(3) 0.006(3)
C42 0.076(4) 0.051(5) 0.057(5) -0.006(4) 0.004(4) 0.004(3)
C43 0.064(4) 0.100(6) 0.051(4) -0.002(4) 0.016(3) 0.000(4)
C44 0.071(4) 0.062(4) 0.050(4) 0.010(4) 0.014(4) -0.006(3)
C45 0.044(3) 0.049(4) 0.037(4) 0.002(3) 0.000(3) 0.003(3)
C46 0.042(3) 0.060(4) 0.047(4) 0.014(3) 0.000(3) -0.007(3)
C47 0.071(4) 0.053(4) 0.049(4) 0.015(3) -0.008(3) -0.001(3)
C48 0.083(5) 0.059(4) 0.074(5) 0.013(4) 0.009(4) 0.018(4)
C49 0.091(5) 0.057(4) 0.060(4) 0.017(3) -0.011(4) 0.001(4)
C50 0.060(5) 0.085(5) 0.126(7) 0.033(5) -0.036(4) -0.014(4)
N51 0.041(3) 0.048(3) 0.045(3) -0.006(2) -0.006(2) 0.003(2)
C51 0.044(3) 0.057(4) 0.045(4) -0.001(4) -0.003(3) 0.007(3)
C52 0.067(4) 0.070(5) 0.053(4) -0.007(4) -0.014(3) 0.008(4)
C53 0.101(6) 0.054(5) 0.060(5) -0.016(4) -0.015(4) -0.010(4)
C54 0.081(5) 0.050(4) 0.057(4) 0.000(3) -0.014(4) -0.007(3)
C55 0.053(4) 0.044(4) 0.048(4) 0.005(3) -0.005(3) -0.002(3)
C56 0.045(3) 0.041(4) 0.069(4) 0.004(3) -0.001(3) -0.007(3)
C57 0.054(4) 0.041(4) 0.051(4) 0.010(3) 0.004(3) 0.006(3)
C58 0.069(4) 0.041(4) 0.074(5) 0.020(3) 0.001(4) 0.010(3)
C59 0.052(4) 0.052(4) 0.066(4) 0.007(3) -0.013(3) 0.009(3)
C60 0.071(4) 0.053(4) 0.059(4) 0.010(3) -0.005(4) 0.002(3)
C61 0.040(3) 0.114(6) 0.060(4) -0.004(4) 0.006(3) 0.020(4)
C62 0.058(4) 0.063(4) 0.051(4) -0.010(3) -0.016(3) 0.005(3)
C63 0.058(4) 0.050(4) 0.043(3) -0.008(3) -0.006(3) 0.000(3)
C64 0.065(4) 0.043(4) 0.072(4) -0.009(3) 0.023(4) -0.004(3)
Cl7 0.0563(10) 0.0526(10) 0.0541(10) 0.0012(8) 0.0064(8) 0.0023(8)
O71 0.062(2) 0.059(3) 0.073(3) 0.000(2) 0.011(2) -0.016(2)
O72 0.056(3) 0.075(3) 0.099(3) 0.001(2) -0.003(3) 0.008(2)
O73 0.092(3) 0.041(3) 0.080(3) 0.000(2) 0.012(2) 0.015(2)
O74 0.125(4) 0.078(3) 0.044(3) 0.005(2) 0.025(2) 0.006(3)
Cl8 0.0908(14) 0.0743(13) 0.0449(10) -0.0117(9) -0.0034(9) 0.0161(10)
O81 0.106(3) 0.059(3) 0.074(3) 0.003(2) 0.009(2) 0.016(3)
O82 0.100(4) 0.101(4) 0.091(3) -0.020(3) -0.008(3) -0.002(3)
O83 0.089(3) 0.103(4) 0.083(3) -0.006(3) 0.013(3) 0.029(3)
O84 0.153(4) 0.098(4) 0.041(3) -0.005(2) 0.000(3) 0.036(3)
Cl9 0.0421(9) 0.0534(10) 0.0618(10) 0.0064(8) 0.0013(8) -0.0019(7)
O91 0.071(3) 0.046(3) 0.135(4) 0.010(3) -0.032(3) -0.008(2)
O92 0.045(2) 0.099(3) 0.066(3) 0.020(2) 0.010(2) -0.009(2)
O93 0.077(3) 0.098(3) 0.052(3) -0.001(2) 0.012(2) 0.004(2)
O94 0.037(2) 0.073(3) 0.055(2) 0.005(2) 0.0007(19) -0.0025(18)
Cl10 0.0622(12) 0.0669(12) 0.0979(15) 0.0075(11) -0.0064(11) -0.0085(9)
O101 0.085(4) 0.154(5) 0.191(6) 0.012(4) 0.017(4) 0.024(4)
O102 0.236(6) 0.070(4) 0.258(7) -0.007(4) -0.054(6) -0.057(4)
O103 0.180(6) 0.186(5) 0.093(4) 0.019(4) -0.014(4) -0.059(5)
O104 0.059(3) 0.103(4) 0.135(4) 0.013(3) -0.019(3) -0.005(3)

loop_
_atom_type_symbol
_atom_type_description
_atom_type_scat_dispersion_real
_atom_type_scat_dispersion_imag
_atom_type_scat_source
C C 0.0181 0.0091 'International Tables Vol C Tables 4.2.6.8 and 6.1.1.4'
H H 0.0000 0.0000 'International Tables Vol C Tables 4.2.6.8 and 6.1.1.4'
N N 0.0311 0.0180 'International Tables Vol C Tables 4.2.6.8 and 6.1.1.4'
O O 0.0492 0.0322 'International Tables Vol C Tables 4.2.6.8 and 6.1.1.4'
Cl Cl 0.3639 0.7018 'International Tables Vol C Tables 4.2.6.8 and 6.1.1.4'
Fe Fe -1.1336 3.1974 'International Tables Vol C Tables 4.2.6.8 and 6.1.1.4'

loop_
_geom_angle_atom_site_label_1
_geom_angle_atom_site_label_2
_geom_angle_atom_site_label_3
_geom_angle
_geom_angle_publ_flag
O31 FE1 O32 177.65(14) y
O31 FE1 N11 91.00(14) y
O32 FE1 N11 91.35(14) y
O31 FE1 N21 89.30(14) y
O32 FE1 N21 91.31(14) y
N11 FE1 N21 74.05(18) y
O31 FE1 O11 92.53(14) y
O32 FE1 O11 88.32(13) y
N11 FE1 O11 69.82(15) y
N21 FE1 O11 143.85(16) y
O31 FE1 O21 85.75(13) y
O32 FE1 O21 92.31(13) y
N11 FE1 O21 144.61(15) y
N21 FE1 O21 70.68(15) y
O11 FE1 O21 145.46(13) y
O31 FE1 O33 104.10(14) y
O32 FE1 O33 74.13(14) y
N11 FE1 O33 137.57(16) y
N21 FE1 O33 143.81(16) y
O11 FE1 O33 70.10(13) y
O21 FE1 O33 76.88(12) y
C16 O11 FE1 125.9(3) y
C16 O11 H11 123(4) ?
FE1 O11 H11 107(4) ?
C26 O21 FE1 123.5(3) y
C26 O21 H21 127(4) ?
FE1 O21 H21 105(4) ?
FE1 O31 H31D 102(4) ?
FE1 O31 H31E 132(4) ?
H31D O31 H31E 112.9(13) ?
C32 O32 C31 111.7(4) y
C32 O32 FE1 113.9(3) y
C31 O32 FE1 123.2(3) y
C34 O33 C33 111.4(4) y
C34 O33 FE1 128.9(4) y
C33 O33 FE1 111.5(3) y
C11 N11 C15 120.5(5) y
C11 N11 FE1 117.0(4) y
C15 N11 FE1 120.8(4) y
N11 C11 C12 120.5(5) y
N11 C11 C21 115.2(5) y
C12 C11 C21 124.1(5) y
C13 C12 C11 119.8(6) y
C13 C12 H12 120.1 ?
C11 C12 H12 120.1 ?
C12 C13 C14 120.9(6) y
C12 C13 H13 119.5 ?
C14 C13 H13 119.5 ?
C15 C14 C13 117.8(6) y
C15 C14 H14 121.1 ?
C13 C14 H14 121.1 ?
N11 C15 C14 120.5(5) y
N11 C15 C16 116.4(5) y
C14 C15 C16 123.1(6) y
O11 C16 C15 104.3(4) y
O11 C16 C17 112.4(5) y
C15 C16 C17 114.6(5) y
O11 C16 H16 108.4 ?
C15 C16 H16 108.4 ?
C17 C16 H16 108.4 ?
C19 C17 C20 109.7(5) y
C19 C17 C18 109.7(5) y
C20 C17 C18 109.5(5) y
C19 C17 C16 109.0(5) y
C20 C17 C16 112.0(5) y
C18 C17 C16 107.0(5) y
C17 C18 H18A 109.5 ?
C17 C18 H18B 109.5 ?
H18A C18 H18B 109.5 ?
C17 C18 H18C 109.5 ?
H18A C18 H18C 109.5 ?
H18B C18 H18C 109.5 ?
C17 C19 H19A 109.5 ?
C17 C19 H19B 109.5 ?
H19A C19 H19B 109.5 ?
C17 C19 H19C 109.5 ?
H19A C19 H19C 109.5 ?
H19B C19 H19C 109.5 ?
C17 C20 H20A 109.5 ?
C17 C20 H20B 109.5 ?
H20A C20 H20B 109.5 ?
C17 C20 H20C 109.5 ?
H20A C20 H20C 109.5 ?
H20B C20 H20C 109.5 ?
C25 N21 C21 119.9(5) y
C25 N21 FE1 122.2(4) y
C21 N21 FE1 117.1(4) y
N21 C21 C22 120.7(5) y
N21 C21 C11 115.5(5) y
C22 C21 C11 123.8(5) y
C23 C22 C21 118.7(5) y
C23 C22 H22 120.7 ?
C21 C22 H22 120.7 ?
C22 C23 C24 121.9(6) y
C22 C23 H23 119.1 ?
C24 C23 H23 119.1 ?
C23 C24 C25 117.4(6) y
C23 C24 H24 121.3 ?
C25 C24 H24 121.3 ?
N21 C25 C24 121.2(5) y
N21 C25 C26 115.8(5) y
C24 C25 C26 122.9(5) y
O21 C26 C25 107.0(4) y
O21 C26 C27 109.7(4) y
C25 C26 C27 115.2(5) y
O21 C26 H26 108.2 ?
C25 C26 H26 108.2 ?
C27 C26 H26 108.2 ?
C28 C27 C29 109.7(5) y
C28 C27 C30 110.1(5) y
C29 C27 C30 109.7(5) y
C28 C27 C26 110.0(4) y
C29 C27 C26 110.3(4) y
C30 C27 C26 107.0(5) y
C27 C28 H28A 109.5 ?
C27 C28 H28B 109.5 ?
H28A C28 H28B 109.5 ?
C27 C28 H28C 109.5 ?
H28A C28 H28C 109.5 ?
H28B C28 H28C 109.5 ?
C27 C29 H29A 109.5 ?
C27 C29 H29B 109.5 ?
H29A C29 H29B 109.5 ?
C27 C29 H29C 109.5 ?
H29A C29 H29C 109.5 ?
H29B C29 H29C 109.5 ?
C27 C30 H30A 109.5 ?
C27 C30 H30B 109.5 ?
H30A C30 H30B 109.5 ?
C27 C30 H30C 109.5 ?
H30A C30 H30C 109.5 ?
H30B C30 H30C 109.5 ?
O32 C31 H31A 109.5 ?
O32 C31 H31B 109.5 ?
H31A C31 H31B 109.5 ?
O32 C31 H31C 109.5 ?
H31A C31 H31C 109.5 ?
H31B C31 H31C 109.5 ?
O32 C32 C33 109.6(5) y
O32 C32 H32A 109.8 ?
C33 C32 H32A 109.8 ?
O32 C32 H32B 109.8 ?
C33 C32 H32B 109.8 ?
H32A C32 H32B 108.2 ?
O33 C33 C32 106.3(4) y
O33 C33 H33A 110.5 ?
C32 C33 H33A 110.5 ?
O33 C33 H33B 110.5 ?
C32 C33 H33B 110.5 ?
H33A C33 H33B 108.7 ?
O33 C34 H34A 109.5 ?
O33 C34 H34B 109.5 ?
H34A C34 H34B 109.5 ?
O33 C34 H34C 109.5 ?
H34A C34 H34C 109.5 ?
H34B C34 H34C 109.5 ?
O61 FE4 O62 172.48(14) y
O61 FE4 N41 94.88(15) y
O62 FE4 N41 91.69(14) y
O61 FE4 N51 92.80(15) y
O62 FE4 N51 92.58(14) y
N41 FE4 N51 73.42(18) y
O61 FE4 O41 90.12(13) y
O62 FE4 O41 88.82(13) y
N41 FE4 O41 68.92(16) y
N51 FE4 O41 142.34(16) y
O61 FE4 O63 97.71(14) y
O62 FE4 O63 74.85(13) y
N41 FE4 O63 140.04(15) y
N51 FE4 O63 142.99(15) y
O41 FE4 O63 73.28(12) y
O61 FE4 O51 85.45(12) y
O62 FE4 O51 91.51(12) y
N41 FE4 O51 143.00(16) y
N51 FE4 O51 69.62(15) y
O41 FE4 O51 148.00(13) y
O63 FE4 O51 75.95(12) y
C46 O41 FE4 123.5(3) y
C46 O41 H41 111(4) ?
FE4 O41 H41 125(4) ?
C56 O51 FE4 123.0(3) y
C56 O51 H51 111(4) ?
FE4 O51 H51 122(4) ?
FE4 O61 H61D 131(3) ?
FE4 O61 H61E 103(3) ?
H61D O61 H61E 112.9(13) ?
C61 O62 C62 113.8(4) y
C61 O62 FE4 123.1(3) y
C62 O62 FE4 115.2(3) y
C64 O63 C63 111.3(4) y
C64 O63 FE4 125.2(3) y
C63 O63 FE4 110.2(3) y
C45 N41 C41 118.1(5) y
C45 N41 FE4 122.8(4) y
C41 N41 FE4 117.3(4) y
N41 C41 C42 121.8(6) y
N41 C41 C51 114.8(5) y
C42 C41 C51 123.3(6) y
C41 C42 C43 119.4(6) y
C41 C42 H42 120.3 ?
C43 C42 H42 120.3 ?
C44 C43 C42 119.1(6) y
C44 C43 H43 120.5 ?
C42 C43 H43 120.5 ?
C43 C44 C45 118.3(6) y
C43 C44 H44 120.9 ?
C45 C44 H44 120.9 ?
N41 C45 C44 123.1(5) y
N41 C45 C46 115.3(5) y
C44 C45 C46 121.6(5) y
O41 C46 C45 106.8(4) y
O41 C46 C47 111.4(4) y
C45 C46 C47 114.4(5) y
O41 C46 H46 108.0 ?
C45 C46 H46 108.0 ?
C47 C46 H46 108.0 ?
C50 C47 C48 107.4(6) y
C50 C47 C49 110.8(5) y
C48 C47 C49 108.0(5) y
C50 C47 C46 110.4(5) y
C48 C47 C46 109.5(5) y
C49 C47 C46 110.7(5) y
C47 C48 H48A 109.5 ?
C47 C48 H48B 109.5 ?
H48A C48 H48B 109.5 ?
C47 C48 H48C 109.5 ?
H48A C48 H48C 109.5 ?
H48B C48 H48C 109.5 ?
C47 C49 H49A 109.5 ?
C47 C49 H49B 109.5 ?
H49A C49 H49B 109.5 ?
C47 C49 H49C 109.5 ?
H49A C49 H49C 109.5 ?
H49B C49 H49C 109.5 ?
C47 C50 H50A 109.5 ?
C47 C50 H50B 109.5 ?
H50A C50 H50B 109.5 ?
C47 C50 H50C 109.5 ?
H50A C50 H50C 109.5 ?
H50B C50 H50C 109.5 ?
C51 N51 C55 119.1(5) y
C51 N51 FE4 117.9(4) y
C55 N51 FE4 121.2(4) y
N51 C51 C52 123.1(6) y
N51 C51 C41 114.1(5) y
C52 C51 C41 122.8(6) y
C51 C52 C53 118.7(6) y
C51 C52 H52 120.7 ?
C53 C52 H52 120.7 ?
C54 C53 C52 118.8(6) y
C54 C53 H53 120.6 ?
C52 C53 H53 120.6 ?
C53 C54 C55 120.7(6) y
C53 C54 H54 119.7 ?
C55 C54 H54 119.7 ?
N51 C55 C54 119.4(5) y
N51 C55 C56 117.8(5) y
C54 C55 C56 122.8(5) y
O51 C56 C55 105.9(4) y
O51 C56 C57 110.8(4) y
C55 C56 C57 117.2(5) y
O51 C56 H56 107.5 ?
C55 C56 H56 107.5 ?
C57 C56 H56 107.5 ?
C60 C57 C58 108.0(5) y
C60 C57 C59 110.4(5) y
C58 C57 C59 109.2(4) y
C60 C57 C56 107.8(4) y
C58 C57 C56 111.2(5) y
C59 C57 C56 110.2(4) y
C57 C58 H58A 109.5 ?
C57 C58 H58B 109.5 ?
H58A C58 H58B 109.5 ?
C57 C58 H58C 109.5 ?
H58A C58 H58C 109.5 ?
H58B C58 H58C 109.5 ?
C57 C59 H59A 109.5 ?
C57 C59 H59B 109.5 ?
H59A C59 H59B 109.5 ?
C57 C59 H59C 109.5 ?
H59A C59 H59C 109.5 ?
H59B C59 H59C 109.5 ?
C57 C60 H60A 109.5 ?
C57 C60 H60B 109.5 ?
H60A C60 H60B 109.5 ?
C57 C60 H60C 109.5 ?
H60A C60 H60C 109.5 ?
H60B C60 H60C 109.5 ?
O62 C61 H61A 109.5 ?
O62 C61 H61B 109.5 ?
H61A C61 H61B 109.5 ?
O62 C61 H61C 109.5 ?
H61A C61 H61C 109.5 ?
H61B C61 H61C 109.5 ?
O62 C62 C63 108.0(4) y
O62 C62 H62A 110.1 ?
C63 C62 H62A 110.1 ?
O62 C62 H62B 110.1 ?
C63 C62 H62B 110.1 ?
H62A C62 H62B 108.4 ?
O63 C63 C62 108.0(4) y
O63 C63 H63A 110.1 ?
C62 C63 H63A 110.1 ?
O63 C63 H63B 110.1 ?
C62 C63 H63B 110.1 ?
H63A C63 H63B 108.4 ?
O63 C64 H64A 109.5 ?
O63 C64 H64B 109.5 ?
H64A C64 H64B 109.5 ?
O63 C64 H64C 109.5 ?
H64A C64 H64C 109.5 ?
H64B C64 H64C 109.5 ?
O71 CL7 O72 110.3(2) y
O71 CL7 O73 109.5(3) y
O72 CL7 O73 109.8(3) y
O71 CL7 O74 109.0(3) y
O72 CL7 O74 109.3(3) y
O73 CL7 O74 108.9(3) y
O83 CL8 O82 111.6(3) y
O83 CL8 O84 110.3(3) y
O82 CL8 O84 108.2(3) y
O83 CL8 O81 109.6(3) y
O82 CL8 O81 107.3(3) y
O84 CL8 O81 109.8(3) y
O92 CL9 O91 110.9(3) y
O92 CL9 O94 109.8(2) y
O91 CL9 O94 111.1(2) y
O92 CL9 O93 109.5(2) y
O91 CL9 O93 107.0(3) y
O94 CL9 O93 108.5(2) y
O102 CL10 O101 105.0(4) y
O102 CL10 O103 112.9(5) y
O101 CL10 O103 104.4(4) y
O102 CL10 O104 112.3(4) y
O101 CL10 O104 111.0(4) y
O103 CL10 O104 110.8(3) y
C2 C1 H1A 109.5 ?
C2 C1 H1B 109.5 ?
H1A C1 H1B 109.5 ?
C2 C1 H1C 109.5 ?
H1A C1 H1C 109.5 ?
H1B C1 H1C 109.5 ?
O3 C2 C1 114.7(9) y
O3 C2 H2A 108.6 ?
C1 C2 H2A 108.6 ?
O3 C2 H2B 108.6 ?
C1 C2 H2B 108.6 ?
H2A C2 H2B 107.6 ?
C2 O3 C4 116.3(8) y
O3 C4 C5 98.7(8) y
O3 C4 H4A 112.0 ?
C5 C4 H4A 112.0 ?
O3 C4 H4B 112.0 ?
C5 C4 H4B 112.0 ?
H4A C4 H4B 109.7 ?
C4 C5 H5A 109.5 ?
C4 C5 H5B 109.5 ?
H5A C5 H5B 109.5 ?
C4 C5 H5C 109.5 ?
H5A C5 H5C 109.5 ?
H5B C5 H5C 109.5 ?
C7 C6 H6A 109.5 ?
C7 C6 H6B 109.5 ?
H6A C6 H6B 109.5 ?
C7 C6 H6C 109.5 ?
H6A C6 H6C 109.5 ?
H6B C6 H6C 109.5 ?
O8 C7 C6 118.1(12) y
O8 C7 H7A 107.8 ?
C6 C7 H7A 107.8 ?
O8 C7 H7B 107.8 ?
C6 C7 H7B 107.8 ?
H7A C7 H7B 107.1 ?
C7 O8 C9 105.9(10) y
O8 C9 C10 100.6(10) y
O8 C9 H9A 111.7 ?
C10 C9 H9A 111.7 ?
O8 C9 H9B 111.7 ?
C10 C9 H9B 111.7 ?
H9A C9 H9B 109.4 ?
C9 C10 H10A 109.5 ?
C9 C10 H10B 109.5 ?
H10A C10 H10B 109.5 ?
C9 C10 H10C 109.5 ?
H10A C10 H10C 109.5 ?
H10B C10 H10C 109.5 ?

loop_
_geom_bond_atom_site_label_1
_geom_bond_atom_site_label_2
_geom_bond_distance
_geom_bond_publ_flag
Fe1 O31 2.144(4) y
Fe1 O32 2.172(3) y
Fe1 N11 2.178(4) y
Fe1 N21 2.181(4) y
Fe1 O11 2.194(4) y
Fe1 O21 2.197(4) y
Fe1 O33 2.279(4) y
O11 C16 1.419(6) y
O11 H11 0.84000(18) ?
O21 C26 1.435(6) y
O21 H21 0.8400(2) ?
O31 H31d 0.84000(12) ?
O31 H31e 0.84000(16) ?
O32 C32 1.426(6) y
O32 C31 1.437(6) y
O33 C34 1.411(6) y
O33 C33 1.451(6) y
N11 C11 1.350(6) y
N11 C15 1.374(6) y
C11 C12 1.391(7) y
C11 C21 1.456(7) y
C12 C13 1.357(7) y
C12 H12 0.9500 ?
C13 C14 1.403(8) y
C13 H13 0.9500 ?
C14 C15 1.399(7) y
C14 H14 0.9500 ?
C15 C16 1.504(7) y
C16 C17 1.554(7) y
C16 H16 1.0000 ?
C17 C19 1.529(7) y
C17 C20 1.534(8) y
C17 C18 1.541(8) y
C18 H18a 0.9800 ?
C18 H18b 0.9800 ?
C18 H18c 0.9800 ?
C19 H19a 0.9800 ?
C19 H19b 0.9800 ?
C19 H19c 0.9800 ?
C20 H20a 0.9800 ?
C20 H20b 0.9800 ?
C20 H20c 0.9800 ?
N21 C25 1.347(6) y
N21 C21 1.350(6) y
C21 C22 1.392(7) y
C22 C23 1.353(8) y
C22 H22 0.9500 ?
C23 C24 1.372(7) y
C23 H23 0.9500 ?
C24 C25 1.400(7) y
C24 H24 0.9500 ?
C25 C26 1.514(7) y
C26 C27 1.566(7) y
C26 H26 1.0000 ?
C27 C28 1.524(7) y
C27 C29 1.526(7) y
C27 C30 1.528(7) y
C28 H28a 0.9800 ?
C28 H28b 0.9800 ?
C28 H28c 0.9800 ?
C29 H29a 0.9800 ?
C29 H29b 0.9800 ?
C29 H29c 0.9800 ?
C30 H30a 0.9800 ?
C30 H30b 0.9800 ?
C30 H30c 0.9800 ?
C31 H31a 0.9800 ?
C31 H31b 0.9800 ?
C31 H31c 0.9800 ?
C32 C33 1.483(7) y
C32 H32a 0.9900 ?
C32 H32b 0.9900 ?
C33 H33a 0.9900 ?
C33 H33b 0.9900 ?
C34 H34a 0.9800 ?
C34 H34b 0.9800 ?
C34 H34c 0.9800 ?
Fe4 O61 2.126(3) y
Fe4 O62 2.153(3) y
Fe4 N41 2.206(4) y
Fe4 N51 2.211(4) y
Fe4 O41 2.236(3) y
Fe4 O63 2.249(3) y
Fe4 O51 2.263(3) y
O41 C46 1.418(6) y
O41 H41 0.84000(13) ?
O51 C56 1.445(6) y
O51 H51 0.84000(19) ?
O61 H61d 0.8400(2) ?
O61 H61e 0.84000(14) ?
O62 C61 1.429(6) y
O62 C62 1.447(6) y
O63 C64 1.427(6) y
O63 C63 1.444(6) y
N41 C45 1.323(6) y
N41 C41 1.359(6) y
C41 C42 1.371(8) y
C41 C51 1.490(8) y
C42 C43 1.382(8) y
C42 H42 0.9500 ?
C43 C44 1.374(8) y
C43 H43 0.9500 ?
C44 C45 1.391(7) y
C44 H44 0.9500 ?
C45 C46 1.507(7) y
C46 C47 1.569(7) y
C46 H46 1.0000 ?
C47 C50 1.533(8) y
C47 C48 1.540(7) y
C47 C49 1.545(7) y
C48 H48a 0.9800 ?
C48 H48b 0.9800 ?
C48 H48c 0.9800 ?
C49 H49a 0.9800 ?
C49 H49b 0.9800 ?
C49 H49c 0.9800 ?
C50 H50a 0.9800 ?
C50 H50b 0.9800 ?
C50 H50c 0.9800 ?
N51 C51 1.349(6) y
N51 C55 1.352(6) y
C51 C52 1.353(7) y
C52 C53 1.398(8) y
C52 H52 0.9500 ?
C53 C54 1.353(8) y
C53 H53 0.9500 ?
C54 C55 1.408(7) y
C54 H54 0.9500 ?
C55 C56 1.493(7) y
C56 C57 1.547(7) y
C56 H56 1.0000 ?
C57 C60 1.534(7) y
C57 C58 1.538(7) y
C57 C59 1.544(7) y
C58 H58a 0.9800 ?
C58 H58b 0.9800 ?
C58 H58c 0.9800 ?
C59 H59a 0.9800 ?
C59 H59b 0.9800 ?
C59 H59c 0.9800 ?
C60 H60a 0.9800 ?
C60 H60b 0.9800 ?
C60 H60c 0.9800 ?
C61 H61a 0.9800 ?
C61 H61b 0.9800 ?
C61 H61c 0.9800 ?
C62 C63 1.478(7) y
C62 H62a 0.9900 ?
C62 H62b 0.9900 ?
C63 H63a 0.9900 ?
C63 H63b 0.9900 ?
C64 H64a 0.9800 ?
C64 H64b 0.9800 ?
C64 H64c 0.9800 ?
Cl7 O71 1.425(4) y
Cl7 O72 1.426(4) y
Cl7 O73 1.433(4) y
Cl7 O74 1.433(4) y
Cl8 O83 1.423(4) y
Cl8 O82 1.429(5) y
Cl8 O84 1.430(4) y
Cl8 O81 1.454(4) y
Cl9 O92 1.409(4) y
Cl9 O91 1.425(4) y
Cl9 O94 1.443(4) y
Cl9 O93 1.455(4) y
Cl10 O102 1.378(5) y
Cl10 O101 1.379(6) y
Cl10 O103 1.401(6) y
Cl10 O104 1.407(5) y
C1 C2 1.516(5) y
C1 H1a 0.9800 ?
C1 H1b 0.9800 ?
C1 H1c 0.9800 ?
C2 O3 1.461(5) y
C2 H2a 0.9900 ?
C2 H2b 0.9900 ?
O3 C4 1.500(5) y
C4 C5 1.537(5) y
C4 H4a 0.9900 ?
C4 H4b 0.9900 ?
C5 H5a 0.9800 ?
C5 H5b 0.9800 ?
C5 H5c 0.9800 ?
C6 C7 1.545(5) y
C6 H6a 0.9800 ?
C6 H6b 0.9800 ?
C6 H6c 0.9800 ?
C7 O8 1.494(5) y
C7 H7a 0.9900 ?
C7 H7b 0.9900 ?
O8 C9 1.499(5) y
C9 C10 1.540(5) y
C9 H9a 0.9900 ?
C9 H9b 0.9900 ?
C10 H10a 0.9800 ?
C10 H10b 0.9800 ?
C10 H10c 0.9800 ?

loop_
_geom_hbond_atom_site_label_D
_geom_hbond_atom_site_label_H
_geom_hbond_atom_site_label_A
_geom_hbond_distance_DH
_geom_hbond_distance_HA
_geom_hbond_distance_DA
_geom_hbond_angle_DHA
_geom_hbond_site_symmetry_A
O11 H11 O104 0.84 2.56(5) 3.023(6) 116(5) 1_655
O21 H21 O84 0.84 2.06(4) 2.682(5) 131(5) .
O31 H31D O101 0.84 2.30(4) 3.037(7) 146(6) .
O31 H31E O81 0.84 1.96(2) 2.743(5) 155(5) .
O41 H41 O74 0.84 2.06(2) 2.867(5) 160(5) 4_556
O51 H51 O94 0.84 2.02(3) 2.786(4) 151(5) 1_655
O61 H61D O3 0.84 1.825(17) 2.640(9) 163(5) 1_655
O61 H61E O93 0.84 2.297(19) 3.084(5) 156(4) 1_655

loop_
_geom_torsion_atom_site_label_1
_geom_torsion_atom_site_label_2
_geom_torsion_atom_site_label_3
_geom_torsion_atom_site_label_4
_geom_torsion
_geom_torsion_publ_flag
O31 FE1 O11 C16 86.2(4) y
O32 FE1 O11 C16 -96.0(4) y
N11 FE1 O11 C16 -4.0(4) y
N21 FE1 O11 C16 -6.1(5) y
O21 FE1 O11 C16 172.3(3) y
O33 FE1 O11 C16 -169.8(4) y
O31 FE1 O21 C26 -89.1(3) y
O32 FE1 O21 C26 92.2(3) y
N11 FE1 O21 C26 -3.4(5) y
N21 FE1 O21 C26 1.6(3) y
O11 FE1 O21 C26 -177.4(3) y
O33 FE1 O21 C26 165.3(4) y
N11 FE1 O32 C32 -124.0(3) y
N21 FE1 O32 C32 161.9(3) y
O11 FE1 O32 C32 -54.2(3) y
O21 FE1 O32 C32 91.2(3) y
O33 FE1 O32 C32 15.6(3) y
N11 FE1 O32 C31 16.6(4) y
N21 FE1 O32 C31 -57.5(4) y
O11 FE1 O32 C31 86.4(4) y
O21 FE1 O32 C31 -128.2(4) y
O33 FE1 O32 C31 156.1(4) y
O31 FE1 O33 C34 -18.2(5) y
O32 FE1 O33 C34 160.2(5) y
N11 FE1 O33 C34 -125.8(5) y
N21 FE1 O33 C34 90.6(5) y
O11 FE1 O33 C34 -105.8(5) y
O21 FE1 O33 C34 63.9(5) y
O31 FE1 O33 C33 -163.5(3) y
O32 FE1 O33 C33 14.9(3) y
N11 FE1 O33 C33 88.9(4) y
N21 FE1 O33 C33 -54.8(5) y
O11 FE1 O33 C33 108.9(4) y
O21 FE1 O33 C33 -81.4(3) y
O31 FE1 N11 C11 95.0(4) y
O32 FE1 N11 C11 -84.9(4) y
N21 FE1 N11 C11 6.1(3) y
O11 FE1 N11 C11 -172.6(4) y
O21 FE1 N11 C11 11.0(5) y
O33 FE1 N11 C11 -152.6(3) y
O31 FE1 N11 C15 -99.9(4) y
O32 FE1 N11 C15 80.1(4) y
N21 FE1 N11 C15 171.1(4) y
O11 FE1 N11 C15 -7.6(4) y
O21 FE1 N11 C15 176.0(3) y
O33 FE1 N11 C15 12.4(5) y
C15 N11 C11 C12 -0.9(7) y
FE1 N11 C11 C12 164.2(4) y
C15 N11 C11 C21 -176.8(4) y
FE1 N11 C11 C21 -11.7(6) y
N11 C11 C12 C13 -0.2(8) y
C21 C11 C12 C13 175.3(5) y
C11 C12 C13 C14 1.6(9) y
C12 C13 C14 C15 -1.9(8) y
C11 N11 C15 C14 0.6(7) y
FE1 N11 C15 C14 -163.9(4) y
C11 N11 C15 C16 -178.1(4) y
FE1 N11 C15 C16 17.4(6) y
C13 C14 C15 N11 0.8(8) y
C13 C14 C15 C16 179.4(5) y
FE1 O11 C16 C15 12.5(5) y
FE1 O11 C16 C17 -112.3(5) y
N11 C15 C16 O11 -17.7(6) y
C14 C15 C16 O11 163.7(5) y
N11 C15 C16 C17 105.7(6) y
C14 C15 C16 C17 -72.9(6) y
O11 C16 C17 C19 -163.3(5) y
C15 C16 C17 C19 77.8(6) y
O11 C16 C17 C20 75.2(6) y
C15 C16 C17 C20 -43.7(7) y
O11 C16 C17 C18 -44.7(6) y
C15 C16 C17 C18 -163.7(5) y
O31 FE1 N21 C25 78.6(4) y
O32 FE1 N21 C25 -99.1(4) y
N11 FE1 N21 C25 169.9(4) y
O11 FE1 N21 C25 171.9(3) y
O21 FE1 N21 C25 -7.1(4) y
O33 FE1 N21 C25 -34.7(5) y
O31 FE1 N21 C21 -90.3(4) y
O32 FE1 N21 C21 91.9(4) y
N11 FE1 N21 C21 0.9(3) y
O11 FE1 N21 C21 3.0(5) y
O21 FE1 N21 C21 -176.1(4) y
O33 FE1 N21 C21 156.3(3) y
C25 N21 C21 C22 3.7(7) y
FE1 N21 C21 C22 172.9(4) y
C25 N21 C21 C11 -176.4(4) y
FE1 N21 C21 C11 -7.2(6) y
N11 C11 C21 N21 12.4(7) y
C12 C11 C21 N21 -163.4(5) y
N11 C11 C21 C22 -167.7(5) y
C12 C11 C21 C22 16.6(8) y
N21 C21 C22 C23 -4.8(8) y
C11 C21 C22 C23 175.3(5) y
C21 C22 C23 C24 1.2(9) y
C22 C23 C24 C25 3.2(8) y
C21 N21 C25 C24 1.0(8) y
FE1 N21 C25 C24 -167.6(4) y
C21 N21 C25 C26 180.0(4) y
FE1 N21 C25 C26 11.3(6) y
C23 C24 C25 N21 -4.4(8) y
C23 C24 C25 C26 176.7(5) y
FE1 O21 C26 C25 2.9(5) y
FE1 O21 C26 C27 -122.7(4) y
N21 C25 C26 O21 -8.5(6) y
C24 C25 C26 O21 170.4(4) y
N21 C25 C26 C27 113.8(5) y
C24 C25 C26 C27 -67.3(7) y
O21 C26 C27 C28 68.6(5) y
C25 C26 C27 C28 -52.2(6) y
O21 C26 C27 C29 -170.3(5) y
C25 C26 C27 C29 68.9(6) y
O21 C26 C27 C30 -51.1(5) y
C25 C26 C27 C30 -171.9(5) y
C31 O32 C32 C33 171.3(5) y
FE1 O32 C32 C33 -43.6(5) y
C34 O33 C33 C32 167.7(5) y
FE1 O33 C33 C32 -40.7(5) y
O32 C32 C33 O33 54.8(6) y
O61 FE4 O41 C46 94.9(4) y
O62 FE4 O41 C46 -92.6(4) y
N41 FE4 O41 C46 -0.3(3) y
N51 FE4 O41 C46 0.1(4) y
O63 FE4 O41 C46 -167.1(4) y
O51 FE4 O41 C46 176.4(3) y
O61 FE4 O51 C56 -96.9(3) y
O62 FE4 O51 C56 90.0(3) y
N41 FE4 O51 C56 -4.9(4) y
N51 FE4 O51 C56 -2.2(3) y
O41 FE4 O51 C56 -179.9(3) y
O63 FE4 O51 C56 163.9(4) y
N41 FE4 O62 C61 15.6(4) y
N51 FE4 O62 C61 -57.9(4) y
O41 FE4 O62 C61 84.4(4) y
O63 FE4 O62 C61 157.4(4) y
O51 FE4 O62 C61 -127.6(4) y
N41 FE4 O62 C62 -131.3(4) y
N51 FE4 O62 C62 155.2(3) y
O41 FE4 O62 C62 -62.5(3) y
O63 FE4 O62 C62 10.5(3) y
O51 FE4 O62 C62 85.5(3) y
O61 FE4 O63 C64 -22.6(4) y
O62 FE4 O63 C64 156.2(4) y
N41 FE4 O63 C64 -129.8(4) y
N51 FE4 O63 C64 82.6(4) y
O41 FE4 O63 C64 -110.4(4) y
O51 FE4 O63 C64 60.7(4) y
O61 FE4 O63 C63 -159.8(3) y
O62 FE4 O63 C63 19.0(3) y
N41 FE4 O63 C63 93.0(4) y
N51 FE4 O63 C63 -54.6(4) y
O41 FE4 O63 C63 112.4(3) y
O51 FE4 O63 C63 -76.5(3) y
O61 FE4 N41 C45 -98.9(4) y
O62 FE4 N41 C45 77.4(4) y
N51 FE4 N41 C45 169.6(4) y
O41 FE4 N41 C45 -10.7(4) y
O63 FE4 N41 C45 9.2(5) y
O51 FE4 N41 C45 172.2(3) y
O61 FE4 N41 C41 96.9(4) y
O62 FE4 N41 C41 -86.8(4) y
N51 FE4 N41 C41 5.4(4) y
O41 FE4 N41 C41 -174.8(4) y
O63 FE4 N41 C41 -154.9(3) y
O51 FE4 N41 C41 8.0(5) y
C45 N41 C41 C42 -0.2(8) y
FE4 N41 C41 C42 164.7(4) y
C45 N41 C41 C51 -179.0(4) y
FE4 N41 C41 C51 -14.0(6) y
N41 C41 C42 C43 -1.1(9) y
C51 C41 C42 C43 177.5(5) y
C41 C42 C43 C44 -0.6(9) y
C42 C43 C44 C45 3.4(9) y
C41 N41 C45 C44 3.3(8) y
FE4 N41 C45 C44 -160.7(4) y
C41 N41 C45 C46 -176.7(4) y
FE4 N41 C45 C46 19.3(6) y
C43 C44 C45 N41 -5.0(9) y
C43 C44 C45 C46 175.0(5) y
FE4 O41 C46 C45 8.8(5) y
FE4 O41 C46 C47 -116.8(4) y
N41 C45 C46 O41 -16.8(6) y
C44 C45 C46 O41 163.3(5) y
N41 C45 C46 C47 106.9(5) y
C44 C45 C46 C47 -73.0(7) y
O41 C46 C47 C50 65.8(6) y
C45 C46 C47 C50 -55.4(7) y
O41 C46 C47 C48 -52.2(6) y
C45 C46 C47 C48 -173.4(5) y
O41 C46 C47 C49 -171.2(4) y
C45 C46 C47 C49 67.6(6) y
O61 FE4 N51 C51 -89.3(4) y
O62 FE4 N51 C51 95.9(4) y
N41 FE4 N51 C51 5.0(3) y
O41 FE4 N51 C51 4.5(5) y
O63 FE4 N51 C51 163.9(3) y
O51 FE4 N51 C51 -173.4(4) y
O61 FE4 N51 C55 75.7(4) y
O62 FE4 N51 C55 -99.1(4) y
N41 FE4 N51 C55 169.9(4) y
O41 FE4 N51 C55 169.5(3) y
O63 FE4 N51 C55 -31.1(5) y
O51 FE4 N51 C55 -8.4(4) y
C55 N51 C51 C52 1.8(8) y
FE4 N51 C51 C52 167.1(4) y
C55 N51 C51 C41 -178.8(4) y
FE4 N51 C51 C41 -13.5(5) y
N41 C41 C51 N51 18.0(6) y
C42 C41 C51 N51 -160.8(5) y
N41 C41 C51 C52 -162.6(5) y
C42 C41 C51 C52 18.6(8) y
N51 C51 C52 C53 -4.6(9) y
C41 C51 C52 C53 176.0(5) y
C51 C52 C53 C54 4.6(9) y
C52 C53 C54 C55 -1.9(10) y
C51 N51 C55 C54 1.1(7) y
FE4 N51 C55 C54 -163.7(4) y
C51 N51 C55 C56 -177.4(5) y
FE4 N51 C55 C56 17.8(6) y
C53 C54 C55 N51 -0.9(9) y
C53 C54 C55 C56 177.4(6) y
FE4 O51 C56 C55 10.5(5) y
FE4 O51 C56 C57 -117.5(4) y
N51 C55 C56 O51 -17.1(6) y
C54 C55 C56 O51 164.5(5) y
N51 C55 C56 C57 107.0(6) y
C54 C55 C56 C57 -71.4(7) y
O51 C56 C57 C60 -59.5(5) y
C55 C56 C57 C60 178.9(5) y
O51 C56 C57 C58 -177.7(4) y
C55 C56 C57 C58 60.7(6) y
O51 C56 C57 C59 61.0(6) y
C55 C56 C57 C59 -60.5(6) y
C61 O62 C62 C63 172.4(4) y
FE4 O62 C62 C63 -37.6(5) y
C64 O63 C63 C62 172.0(4) y
FE4 O63 C63 C62 -44.6(5) y
O62 C62 C63 O63 53.5(5) y
C1 C2 O3 C4 172.0(10) y
C2 O3 C4 C5 -111.7(12) y
C6 C7 O8 C9 50(3) y
C7 O8 C9 C10 36(2) y
